data_4080950
loop_
_publ_author_name
'Bielinski, Elizabeth A.'
'Dai, Wei'
'Guard, Louise M.'
'Hazari, Nilay'
'Takase, Michael K.'

_publ_section_title
;
 Synthesis, Properties, and Reactivity of Palladium and Nickel NHC
 Complexes Supported by Combinations of Allyl, Cyclopentadienyl, and
 Indenyl Ligands
;
_journal_issue 15
_journal_name_full Organometallics
_journal_page_first 4025
_journal_paper_doi 10.1021/om4002632
_journal_volume 32
_journal_year 2013
_chemical_formula_sum 'C36 H48 N2 Ni'
_chemical_formula_weight 567.47
_chemical_name_systematic
; 
 ? 
;
_space_group_IT_number 14
_symmetry_cell_setting monoclinic
_symmetry_space_group_name_Hall '-P 2ybc'
_symmetry_space_group_name_H-M 'P 1 21/c 1'
_atom_sites_solution_hydrogens geom
_atom_sites_solution_primary direct
_atom_sites_solution_secondary difmap
_audit_creation_method SHELXL-97
_cell_angle_alpha 90.00
_cell_angle_beta 100.758(7)
_cell_angle_gamma 90.00
_cell_formula_units_Z 4
_cell_length_a 9.5747(5)
_cell_length_b 16.8411(7)
_cell_length_c 19.8857(14)
_cell_measurement_reflns_used 28282
_cell_measurement_temperature 93(2)
_cell_measurement_theta_max 30.5
_cell_measurement_theta_min 3.2
_cell_volume 3150.2(3)
_computing_cell_refinement 'CrystalClear-SM Expert 2.0 r12 (Rigaku, 2011)'
_computing_data_collection 'CrystalClear-SM Expert 2.0 r12 (Rigaku, 2011)'
_computing_data_reduction 'CrystalClear-SM Expert 2.0 r12 (Rigaku, 2011)'
_computing_publication_material 'SHELXL-97 (Sheldrick, 2008)'
_computing_structure_refinement 'SHELXL-97 (Sheldrick, 2008)'
_computing_structure_solution 'SHELXS-97 (Sheldrick, 2008)'
_diffrn_ambient_temperature 93(2)
_diffrn_detector_area_resol_mean 10.0
_diffrn_measured_fraction_theta_full 0.999
_diffrn_measured_fraction_theta_max 0.999
_diffrn_measurement_device_type 'Rigaku R-AXIS RAPID imaging plate'
_diffrn_measurement_method \w
_diffrn_radiation_monochromator graphite
_diffrn_radiation_source 'fine-focus sealed tube'
_diffrn_radiation_type MoK\a
_diffrn_radiation_wavelength 0.71075
_diffrn_reflns_av_R_equivalents 0.1060
_diffrn_reflns_av_sigmaI/netI 0.0564
_diffrn_reflns_limit_h_max 13
_diffrn_reflns_limit_h_min -13
_diffrn_reflns_limit_k_max 23
_diffrn_reflns_limit_k_min -24
_diffrn_reflns_limit_l_max 28
_diffrn_reflns_limit_l_min -28
_diffrn_reflns_number 84102
_diffrn_reflns_theta_full 30.51
_diffrn_reflns_theta_max 30.51
_diffrn_reflns_theta_min 3.19
_exptl_absorpt_coefficient_mu 0.642
_exptl_absorpt_correction_T_max 0.9386
_exptl_absorpt_correction_T_min 0.9099
_exptl_absorpt_correction_type multi-scan
_exptl_absorpt_process_details 'Jacobson, R. (1998) Private Communication'
_exptl_crystal_colour Colorless
_exptl_crystal_density_diffrn 1.197
_exptl_crystal_density_method 'not measured'
_exptl_crystal_description Block
_exptl_crystal_F_000 1224
_exptl_crystal_size_max 0.15
_exptl_crystal_size_mid 0.10
_exptl_crystal_size_min 0.10
_refine_diff_density_max 0.562
_refine_diff_density_min -0.778
_refine_diff_density_rms 0.069
_refine_ls_extinction_method none
_refine_ls_goodness_of_fit_ref 1.050
_refine_ls_hydrogen_treatment constr
_refine_ls_matrix_type full
_refine_ls_number_parameters 407
_refine_ls_number_reflns 9614
_refine_ls_number_restraints 286
_refine_ls_restrained_S_all 1.039
_refine_ls_R_factor_all 0.0676
_refine_ls_R_factor_gt 0.0557
_refine_ls_shift/su_max 0.001
_refine_ls_shift/su_mean 0.000
_refine_ls_structure_factor_coef Fsqd
_refine_ls_weighting_details 'calc w=1/[\s^2^(Fo^2^)+(0.0390P)^2^+2.7149P] where P=(Fo^2^+2Fc^2^)/3'
_refine_ls_weighting_scheme calc
_refine_ls_wR_factor_gt 0.1169
_refine_ls_wR_factor_ref 0.1235
_reflns_number_gt 8070
_reflns_number_total 9614
_reflns_threshold_expression >2sigma(I)
_cod_data_source_file om4002632_si_002.cif
_cod_data_source_block '_CpAllNi'
_cod_original_sg_symbol_H-M P2(1)/c
_cod_database_code 4080950

loop_
_symmetry_equiv_pos_as_xyz
'x, y, z'
'-x, y+1/2, -z+1/2'
'-x, -y, -z'
'x, -y-1/2, z-1/2'

loop_
_atom_site_label
_atom_site_type_symbol
_atom_site_fract_x
_atom_site_fract_y
_atom_site_fract_z
_atom_site_U_iso_or_equiv
_atom_site_adp_type
_atom_site_occupancy
_atom_site_symmetry_multiplicity
_atom_site_calc_flag
_atom_site_refinement_flags
_atom_site_disorder_assembly
_atom_site_disorder_group
Ni1 Ni 0.26370(2) 0.653839(13) 0.187804(11) 0.01991(7) Uani 1 1 d U . .
C1 C 0.3079(8) 0.5267(3) 0.2073(3) 0.0323(11) Uani 0.689(14) 1 d PDU A 1
H1 H 0.3651 0.4933 0.1851 0.039 Uiso 0.689(14) 1 calc PR A 1
C2 C 0.1623(8) 0.5446(3) 0.1840(3) 0.0394(15) Uani 0.689(14) 1 d PDU A 1
H2 H 0.1063 0.5277 0.1419 0.047 Uiso 0.689(14) 1 calc PR A 1
C3 C 0.1147(5) 0.5913(5) 0.2335(4) 0.0400(16) Uani 0.689(14) 1 d PDU A 1
H3 H 0.0200 0.6089 0.2324 0.048 Uiso 0.689(14) 1 calc PR A 1
C4 C 0.2329(8) 0.6074(6) 0.2851(4) 0.0351(14) Uani 0.689(14) 1 d PDU A 1
H4 H 0.2333 0.6397 0.3243 0.042 Uiso 0.689(14) 1 calc PR A 1
C5 C 0.3515(6) 0.5668(4) 0.2683(3) 0.0281(10) Uani 0.689(14) 1 d PDU A 1
H5 H 0.4452 0.5671 0.2945 0.034 Uiso 0.689(14) 1 calc PR A 1
C1A C 0.2409(19) 0.5301(6) 0.1901(7) 0.039(3) Uani 0.311(14) 1 d PDU A 2
H1A H 0.2580 0.4990 0.1526 0.047 Uiso 0.311(14) 1 calc PR A 2
C2A C 0.1111(13) 0.5648(7) 0.1953(5) 0.029(2) Uani 0.311(14) 1 d PDU A 2
H2A H 0.0254 0.5620 0.1624 0.035 Uiso 0.311(14) 1 calc PR A 2
C3A C 0.1309(14) 0.6047(9) 0.2581(7) 0.028(2) Uani 0.311(14) 1 d PDU A 2
H3A H 0.0592 0.6297 0.2777 0.033 Uiso 0.311(14) 1 calc PR A 2
C4A C 0.2744(15) 0.6010(14) 0.2864(9) 0.038(3) Uani 0.311(14) 1 d PDU A 2
H4A H 0.3203 0.6297 0.3254 0.046 Uiso 0.311(14) 1 calc PR A 2
C5A C 0.3410(12) 0.5481(10) 0.2479(10) 0.045(4) Uani 0.311(14) 1 d PDU A 2
H5A H 0.4355 0.5285 0.2592 0.053 Uiso 0.311(14) 1 calc PR A 2
C6 C 0.2094(2) 0.68093(12) 0.08996(10) 0.0299(4) Uani 1 1 d . A .
H6A H 0.1366 0.7233 0.0859 0.036 Uiso 1 1 calc R . .
H6B H 0.2940 0.7043 0.0755 0.036 Uiso 1 1 calc R . .
C7 C 0.1540(2) 0.61843(12) 0.04018(10) 0.0283(4) Uani 1 1 d . . .
C8 C 0.2605(3) 0.56258(16) 0.01996(12) 0.0487(6) Uani 1 1 d . A .
H8A H 0.2117 0.5244 -0.0136 0.073 Uiso 1 1 calc R . .
H8B H 0.3097 0.5341 0.0605 0.073 Uiso 1 1 calc R . .
H8C H 0.3299 0.5927 -0.0003 0.073 Uiso 1 1 calc R . .
C9 C 0.0165(3) 0.61248(15) 0.01184(12) 0.0421(5) Uani 1 1 d . A .
H9A H -0.0500 0.6494 0.0236 0.051 Uiso 1 1 calc R . .
H9B H -0.0149 0.5713 -0.0200 0.051 Uiso 1 1 calc R . .
C11 C 0.36060(16) 0.75041(10) 0.20355(8) 0.0192(3) Uani 1 1 d . A .
N1 N 0.31445(14) 0.82649(8) 0.18832(7) 0.0177(3) Uani 1 1 d . . .
C21 C 0.17112(17) 0.85452(10) 0.16445(9) 0.0194(3) Uani 1 1 d . A .
C22 C 0.13531(17) 0.88352(10) 0.09739(9) 0.0200(3) Uani 1 1 d . . .
C27 C 0.23338(18) 0.87730(11) 0.04540(9) 0.0224(3) Uani 1 1 d . A .
H27 H 0.3098 0.8382 0.0634 0.027 Uiso 1 1 calc R . .
C28 C 0.1529(2) 0.84586(12) -0.02349(10) 0.0292(4) Uani 1 1 d . . .
H28A H 0.1037 0.7965 -0.0161 0.044 Uiso 1 1 calc R A .
H28B H 0.2204 0.8355 -0.0539 0.044 Uiso 1 1 calc R . .
H28C H 0.0832 0.8855 -0.0445 0.044 Uiso 1 1 calc R . .
C29 C 0.3052(2) 0.95653(12) 0.03553(10) 0.0287(4) Uani 1 1 d . . .
H29A H 0.2325 0.9967 0.0196 0.043 Uiso 1 1 calc R A .
H29B H 0.3665 0.9501 0.0015 0.043 Uiso 1 1 calc R . .
H29C H 0.3628 0.9736 0.0792 0.043 Uiso 1 1 calc R . .
C23 C 0.00280(18) 0.91996(11) 0.07856(9) 0.0232(3) Uani 1 1 d . A .
H23 H -0.0254 0.9393 0.0332 0.028 Uiso 1 1 calc R . .
C24 C -0.08857(18) 0.92851(11) 0.12451(10) 0.0261(4) Uani 1 1 d . . .
H24 H -0.1767 0.9553 0.1111 0.031 Uiso 1 1 calc R A .
C25 C -0.05107(18) 0.89795(11) 0.19004(10) 0.0242(4) Uani 1 1 d . A .
H25 H -0.1147 0.9036 0.2211 0.029 Uiso 1 1 calc R . .
C26 C 0.07808(17) 0.85903(10) 0.21145(9) 0.0205(3) Uani 1 1 d . . .
C30 C 0.11724(18) 0.82481(11) 0.28320(9) 0.0232(3) Uani 1 1 d . A .
H30 H 0.1815 0.7784 0.2811 0.028 Uiso 1 1 calc R . .
C31 C -0.0120(2) 0.79490(15) 0.31083(11) 0.0368(5) Uani 1 1 d . . .
H31A H -0.0705 0.8402 0.3194 0.055 Uiso 1 1 calc R A .
H31B H 0.0200 0.7658 0.3536 0.055 Uiso 1 1 calc R . .
H31C H -0.0683 0.7595 0.2771 0.055 Uiso 1 1 calc R . .
C32 C 0.1985(2) 0.88512(13) 0.33314(11) 0.0334(4) Uani 1 1 d . . .
H32A H 0.2828 0.9032 0.3161 0.050 Uiso 1 1 calc R A .
H32B H 0.2279 0.8602 0.3781 0.050 Uiso 1 1 calc R . .
H32C H 0.1369 0.9307 0.3373 0.050 Uiso 1 1 calc R . .
C12 C 0.42421(17) 0.88153(11) 0.20463(9) 0.0212(3) Uani 1 1 d . A .
H12 H 0.4170 0.9375 0.1987 0.025 Uiso 1 1 calc R . .
C13 C 0.54193(18) 0.84034(10) 0.23030(9) 0.0222(3) Uani 1 1 d . . .
H13 H 0.6344 0.8614 0.2457 0.027 Uiso 1 1 calc R A .
N2 N 0.50269(14) 0.76112(9) 0.23000(7) 0.0189(3) Uani 1 1 d . A .
C41 C 0.59967(16) 0.70015(10) 0.26069(9) 0.0200(3) Uani 1 1 d . . .
C42 C 0.66079(17) 0.64955(11) 0.21835(9) 0.0216(3) Uani 1 1 d . A .
C47 C 0.6325(2) 0.66006(11) 0.14106(10) 0.0258(4) Uani 1 1 d . . .
H47 H 0.5331 0.6801 0.1267 0.031 Uiso 1 1 calc R A .
C48 C 0.6459(3) 0.58324(14) 0.10272(11) 0.0385(5) Uani 1 1 d . A .
H48A H 0.6132 0.5919 0.0536 0.058 Uiso 1 1 calc R . .
H48B H 0.5877 0.5420 0.1187 0.058 Uiso 1 1 calc R . .
H48C H 0.7456 0.5663 0.1111 0.058 Uiso 1 1 calc R . .
C49 C 0.7336(3) 0.72255(15) 0.12190(12) 0.0437(6) Uani 1 1 d . A .
H49A H 0.7184 0.7731 0.1439 0.066 Uiso 1 1 calc R . .
H49B H 0.7152 0.7296 0.0721 0.066 Uiso 1 1 calc R . .
H49C H 0.8320 0.7052 0.1374 0.066 Uiso 1 1 calc R . .
C43 C 0.75333(18) 0.59141(11) 0.24988(10) 0.0258(4) Uani 1 1 d . . .
H43 H 0.7930 0.5545 0.2226 0.031 Uiso 1 1 calc R A .
C44 C 0.78878(19) 0.58638(12) 0.32076(11) 0.0283(4) Uani 1 1 d . A .
H44 H 0.8542 0.5471 0.3414 0.034 Uiso 1 1 calc R . .
C45 C 0.72950(19) 0.63809(12) 0.36110(10) 0.0276(4) Uani 1 1 d . . .
H45 H 0.7558 0.6346 0.4095 0.033 Uiso 1 1 calc R A .
C46 C 0.63138(17) 0.69567(11) 0.33213(9) 0.0226(3) Uani 1 1 d . A .
C50 C 0.5638(2) 0.75009(12) 0.37790(10) 0.0285(4) Uani 1 1 d . . .
H50 H 0.4774 0.7745 0.3494 0.034 Uiso 1 1 calc R A .
C51 C 0.5170(3) 0.70521(16) 0.43681(12) 0.0424(5) Uani 1 1 d . A .
H51A H 0.6011 0.6869 0.4690 0.064 Uiso 1 1 calc R . .
H51B H 0.4590 0.6594 0.4186 0.064 Uiso 1 1 calc R . .
H51C H 0.4610 0.7406 0.4605 0.064 Uiso 1 1 calc R . .
C52 C 0.6652(3) 0.81738(14) 0.40688(12) 0.0407(5) Uani 1 1 d . A .
H52A H 0.7509 0.7949 0.4352 0.061 Uiso 1 1 calc R . .
H52B H 0.6180 0.8526 0.4349 0.061 Uiso 1 1 calc R . .
H52C H 0.6916 0.8477 0.3691 0.061 Uiso 1 1 calc R . .

loop_
_atom_site_aniso_label
_atom_site_aniso_U_11
_atom_site_aniso_U_22
_atom_site_aniso_U_33
_atom_site_aniso_U_23
_atom_site_aniso_U_13
_atom_site_aniso_U_12
Ni1 0.01743(11) 0.01845(13) 0.02279(12) 0.00048(8) 0.00103(8) -0.00220(8)
C1 0.044(3) 0.0189(15) 0.036(2) 0.0027(16) 0.013(2) 0.005(2)
C2 0.043(3) 0.027(3) 0.040(2) 0.0104(18) -0.013(3) -0.017(3)
C3 0.0213(16) 0.042(4) 0.059(5) 0.021(3) 0.013(2) -0.0011(19)
C4 0.046(4) 0.031(2) 0.034(2) 0.0045(16) 0.021(3) 0.002(3)
C5 0.0270(17) 0.024(2) 0.031(2) 0.0062(15) -0.0014(14) -0.0061(14)
C1A 0.053(8) 0.024(3) 0.049(7) -0.001(4) 0.030(6) 0.002(6)
C2A 0.027(4) 0.026(6) 0.032(4) 0.004(3) -0.002(3) -0.009(3)
C3A 0.033(5) 0.022(4) 0.033(6) -0.002(4) 0.021(4) -0.005(3)
C4A 0.036(6) 0.046(9) 0.029(4) 0.006(4) -0.002(5) -0.027(6)
C5A 0.021(4) 0.039(9) 0.074(11) 0.033(7) 0.009(5) 0.014(5)
C6 0.0354(10) 0.0242(10) 0.0263(9) 0.0025(7) -0.0038(8) -0.0040(8)
C7 0.0327(10) 0.0248(10) 0.0247(9) -0.0004(7) -0.0017(7) -0.0001(7)
C8 0.0609(16) 0.0534(16) 0.0315(12) -0.0032(11) 0.0074(11) 0.0195(12)
C9 0.0394(12) 0.0419(13) 0.0385(12) -0.0038(10) -0.0093(9) -0.0066(10)
C11 0.0140(7) 0.0243(9) 0.0190(8) -0.0005(6) 0.0022(6) 0.0023(6)
N1 0.0118(6) 0.0174(7) 0.0236(7) -0.0002(5) 0.0023(5) -0.0005(5)
C21 0.0128(7) 0.0185(8) 0.0262(8) -0.0013(6) 0.0018(6) 0.0013(6)
C22 0.0158(7) 0.0195(8) 0.0247(8) -0.0007(6) 0.0041(6) 0.0007(6)
C27 0.0187(7) 0.0238(9) 0.0254(8) 0.0025(7) 0.0058(6) 0.0024(6)
C28 0.0291(9) 0.0354(11) 0.0237(9) -0.0001(8) 0.0064(7) 0.0023(8)
C29 0.0242(9) 0.0304(10) 0.0329(10) 0.0049(8) 0.0089(7) 0.0009(7)
C23 0.0181(7) 0.0238(9) 0.0265(9) 0.0037(7) 0.0013(6) 0.0033(6)
C24 0.0149(7) 0.0275(10) 0.0357(10) 0.0020(8) 0.0041(7) 0.0033(6)
C25 0.0164(7) 0.0272(9) 0.0304(9) 0.0008(7) 0.0078(7) 0.0010(6)
C26 0.0170(7) 0.0192(8) 0.0258(9) -0.0011(6) 0.0054(6) -0.0015(6)
C30 0.0210(8) 0.0251(9) 0.0245(9) 0.0008(7) 0.0068(6) 0.0010(6)
C31 0.0322(10) 0.0479(13) 0.0325(11) 0.0062(9) 0.0116(8) -0.0069(9)
C32 0.0370(11) 0.0329(11) 0.0293(10) -0.0043(8) 0.0037(8) -0.0040(8)
C12 0.0174(7) 0.0183(8) 0.0275(9) -0.0004(7) 0.0034(6) -0.0021(6)
C13 0.0151(7) 0.0230(9) 0.0280(9) -0.0020(7) 0.0026(6) -0.0024(6)
N2 0.0125(6) 0.0197(7) 0.0240(7) -0.0013(6) 0.0019(5) 0.0002(5)
C41 0.0123(7) 0.0203(8) 0.0263(8) 0.0011(6) 0.0011(6) 0.0003(6)
C42 0.0151(7) 0.0236(9) 0.0258(9) 0.0003(7) 0.0031(6) 0.0009(6)
C47 0.0229(8) 0.0303(10) 0.0234(9) -0.0029(7) 0.0020(7) 0.0062(7)
C48 0.0478(13) 0.0370(12) 0.0313(11) -0.0069(9) 0.0091(9) 0.0031(10)
C49 0.0616(15) 0.0424(13) 0.0291(11) 0.0035(9) 0.0135(10) -0.0091(11)
C43 0.0178(8) 0.0229(9) 0.0362(10) -0.0002(7) 0.0037(7) 0.0024(6)
C44 0.0192(8) 0.0271(10) 0.0367(10) 0.0078(8) 0.0002(7) 0.0011(7)
C45 0.0211(8) 0.0330(10) 0.0265(9) 0.0071(8) -0.0013(7) -0.0011(7)
C46 0.0157(7) 0.0262(9) 0.0251(8) 0.0006(7) 0.0019(6) -0.0019(6)
C50 0.0226(8) 0.0377(11) 0.0255(9) -0.0038(8) 0.0053(7) -0.0016(8)
C51 0.0382(12) 0.0574(15) 0.0353(11) -0.0043(10) 0.0161(9) -0.0117(11)
C52 0.0502(13) 0.0404(13) 0.0340(11) -0.0106(10) 0.0141(10) -0.0124(10)

loop_
_atom_type_symbol
_atom_type_description
_atom_type_scat_dispersion_real
_atom_type_scat_dispersion_imag
_atom_type_scat_source
C C 0.0033 0.0016 'International Tables Vol C Tables 4.2.6.8 and 6.1.1.4'
H H 0.0000 0.0000 'International Tables Vol C Tables 4.2.6.8 and 6.1.1.4'
N N 0.0061 0.0033 'International Tables Vol C Tables 4.2.6.8 and 6.1.1.4'
Ni Ni 0.3393 1.1124 'International Tables Vol C Tables 4.2.6.8 and 6.1.1.4'

loop_
_geom_angle_atom_site_label_1
_geom_angle_atom_site_label_2
_geom_angle_atom_site_label_3
_geom_angle
C11 Ni1 C6 89.72(8)
C11 Ni1 C2 172.53(14)
C6 Ni1 C2 97.72(14)
C11 Ni1 C1A 155.7(5)
C6 Ni1 C1A 104.0(4)
C2 Ni1 C1A 21.5(3)
C11 Ni1 C3 135.7(3)
C6 Ni1 C3 117.7(2)
C2 Ni1 C3 39.09(19)
C1A Ni1 C3 54.1(3)
C11 Ni1 C2A 158.6(4)
C6 Ni1 C2A 100.1(3)
C2 Ni1 C2A 18.3(2)
C1A Ni1 C2A 38.6(3)
C3 Ni1 C2A 23.9(3)
C11 Ni1 C4A 105.7(4)
C6 Ni1 C4A 163.8(4)
C2 Ni1 C4A 66.8(5)
C1A Ni1 C4A 63.5(5)
C3 Ni1 C4A 47.0(4)
C2A Ni1 C4A 63.7(5)
C11 Ni1 C4 108.2(2)
C6 Ni1 C4 156.1(2)
C2 Ni1 C4 64.5(2)
C1A Ni1 C4 65.7(4)
C3 Ni1 C4 38.42(19)
C2A Ni1 C4 57.9(3)
C4A Ni1 C4 10.9(4)
C11 Ni1 C5A 120.6(5)
C6 Ni1 C5A 136.5(5)
C2 Ni1 C5A 53.7(4)
C1A Ni1 C5A 37.6(3)
C3 Ni1 C5A 63.1(4)
C2A Ni1 C5A 63.5(4)
C4A Ni1 C5A 37.8(4)
C4 Ni1 C5A 46.1(5)
C11 Ni1 C1 138.0(2)
C6 Ni1 C1 113.93(15)
C2 Ni1 C1 38.55(16)
C1A Ni1 C1 17.8(4)
C3 Ni1 C1 64.05(19)
C2A Ni1 C1 54.0(3)
C4A Ni1 C1 57.3(5)
C4 Ni1 C1 62.8(2)
C5A Ni1 C1 23.2(5)
C11 Ni1 C5 110.17(15)
C6 Ni1 C5 149.32(17)
C2 Ni1 C5 63.36(17)
C1A Ni1 C5 49.8(5)
C3 Ni1 C5 63.6(2)
C2A Ni1 C5 69.8(3)
C4A Ni1 C5 27.9(5)
C4 Ni1 C5 37.80(18)
C5A Ni1 C5 13.2(5)
C1 Ni1 C5 36.44(14)
C11 Ni1 C3A 123.0(3)
C6 Ni1 C3A 129.2(4)
C2 Ni1 C3A 51.1(3)
C1A Ni1 C3A 62.7(4)
C3 Ni1 C3A 13.9(3)
C2A Ni1 C3A 37.6(3)
C4A Ni1 C3A 37.0(3)
C4 Ni1 C3A 27.0(4)
C5A Ni1 C3A 61.9(5)
C1 Ni1 C3A 68.9(4)
C5 Ni1 C3A 58.9(4)
C5 C1 C2 107.5(4)
C5 C1 Ni1 72.3(4)
C2 C1 Ni1 65.9(2)
C5 C1 H1 126.2
C2 C1 H1 126.2
Ni1 C1 H1 127.0
C3 C2 C1 108.6(4)
C3 C2 Ni1 71.8(3)
C1 C2 Ni1 75.6(3)
C3 C2 H2 125.7
C1 C2 H2 125.7
Ni1 C2 H2 118.7
C2 C3 C4 107.3(4)
C2 C3 Ni1 69.1(3)
C4 C3 Ni1 72.6(5)
C2 C3 H3 126.4
C4 C3 H3 126.4
Ni1 C3 H3 123.6
C3 C4 C5 107.9(4)
C3 C4 Ni1 69.0(4)
C5 C4 Ni1 73.4(5)
C3 C4 H4 126.1
C5 C4 H4 126.1
Ni1 C4 H4 123.2
C1 C5 C4 108.5(5)
C1 C5 Ni1 71.2(4)
C4 C5 Ni1 68.8(5)
C1 C5 H5 125.7
C4 C5 H5 125.7
Ni1 C5 H5 125.8
C5A C1A C2A 109.6(8)
C5A C1A Ni1 75.1(7)
C2A C1A Ni1 71.5(6)
C5A C1A H1A 125.2
C2A C1A H1A 125.2
Ni1 C1A H1A 119.9
C1A C2A C3A 107.0(8)
C1A C2A Ni1 69.8(6)
C3A C2A Ni1 75.1(8)
C1A C2A H2A 126.5
C3A C2A H2A 126.5
Ni1 C2A H2A 120.4
C4A C3A C2A 107.5(9)
C4A C3A Ni1 68.3(11)
C2A C3A Ni1 67.4(7)
C4A C3A H3A 126.3
C2A C3A H3A 126.3
Ni1 C3A H3A 129.6
C3A C4A C5A 108.9(9)
C3A C4A Ni1 74.6(11)
C5A C4A Ni1 73.4(10)
C3A C4A H4A 125.5
C5A C4A H4A 125.5
Ni1 C4A H4A 118.3
C1A C5A C4A 106.1(8)
C1A C5A Ni1 67.3(6)
C4A C5A Ni1 68.9(11)
C1A C5A H5A 127.0
C4A C5A H5A 127.0
Ni1 C5A H5A 128.3
C7 C6 Ni1 119.54(14)
C7 C6 H6A 107.4
Ni1 C6 H6A 107.4
C7 C6 H6B 107.4
Ni1 C6 H6B 107.4
H6A C6 H6B 107.0
C9 C7 C6 122.7(2)
C9 C7 C8 120.5(2)
C6 C7 C8 116.83(19)
C7 C8 H8A 109.5
C7 C8 H8B 109.5
H8A C8 H8B 109.5
C7 C8 H8C 109.5
H8A C8 H8C 109.5
H8B C8 H8C 109.5
C7 C9 H9A 120.0
C7 C9 H9B 120.0
H9A C9 H9B 120.0
N1 C11 N2 102.52(14)
N1 C11 Ni1 130.29(12)
N2 C11 Ni1 127.05(13)
C11 N1 C12 111.87(14)
C11 N1 C21 128.69(14)
C12 N1 C21 119.20(14)
C22 C21 C26 122.68(15)
C22 C21 N1 118.37(15)
C26 C21 N1 118.63(15)
C23 C22 C21 117.21(15)
C23 C22 C27 119.49(16)
C21 C22 C27 123.30(15)
C22 C27 C29 112.06(15)
C22 C27 C28 111.03(14)
C29 C27 C28 110.43(16)
C22 C27 H27 107.7
C29 C27 H27 107.7
C28 C27 H27 107.7
C27 C28 H28A 109.5
C27 C28 H28B 109.5
H28A C28 H28B 109.5
C27 C28 H28C 109.5
H28A C28 H28C 109.5
H28B C28 H28C 109.5
C27 C29 H29A 109.5
C27 C29 H29B 109.5
H29A C29 H29B 109.5
C27 C29 H29C 109.5
H29A C29 H29C 109.5
H29B C29 H29C 109.5
C24 C23 C22 121.53(17)
C24 C23 H23 119.2
C22 C23 H23 119.2
C25 C24 C23 119.82(16)
C25 C24 H24 120.1
C23 C24 H24 120.1
C24 C25 C26 121.43(16)
C24 C25 H25 119.3
C26 C25 H25 119.3
C25 C26 C21 117.24(16)
C25 C26 C30 120.96(15)
C21 C26 C30 121.79(15)
C26 C30 C32 111.38(16)
C26 C30 C31 112.81(15)
C32 C30 C31 109.47(17)
C26 C30 H30 107.7
C32 C30 H30 107.7
C31 C30 H30 107.7
C30 C31 H31A 109.5
C30 C31 H31B 109.5
H31A C31 H31B 109.5
C30 C31 H31C 109.5
H31A C31 H31C 109.5
H31B C31 H31C 109.5
C30 C32 H32A 109.5
C30 C32 H32B 109.5
H32A C32 H32B 109.5
C30 C32 H32C 109.5
H32A C32 H32C 109.5
H32B C32 H32C 109.5
C13 C12 N1 106.75(15)
C13 C12 H12 126.6
N1 C12 H12 126.6
C12 C13 N2 106.77(15)
C12 C13 H13 126.6
N2 C13 H13 126.6
C11 N2 C13 112.08(14)
C11 N2 C41 125.54(14)
C13 N2 C41 122.09(14)
C46 C41 C42 122.83(16)
C46 C41 N2 117.99(15)
C42 C41 N2 119.16(15)
C43 C42 C41 117.42(17)
C43 C42 C47 121.11(16)
C41 C42 C47 121.42(15)
C48 C47 C42 113.10(16)
C48 C47 C49 110.18(18)
C42 C47 C49 109.33(16)
C48 C47 H47 108.0
C42 C47 H47 108.0
C49 C47 H47 108.0
C47 C48 H48A 109.5
C47 C48 H48B 109.5
H48A C48 H48B 109.5
C47 C48 H48C 109.5
H48A C48 H48C 109.5
H48B C48 H48C 109.5
C47 C49 H49A 109.5
C47 C49 H49B 109.5
H49A C49 H49B 109.5
C47 C49 H49C 109.5
H49A C49 H49C 109.5
H49B C49 H49C 109.5
C42 C43 C44 121.02(18)
C42 C43 H43 119.5
C44 C43 H43 119.5
C45 C44 C43 120.24(17)
C45 C44 H44 119.9
C43 C44 H44 119.9
C44 C45 C46 121.16(18)
C44 C45 H45 119.4
C46 C45 H45 119.4
C45 C46 C41 117.26(17)
C45 C46 C50 120.04(17)
C41 C46 C50 122.70(16)
C46 C50 C51 112.28(18)
C46 C50 C52 111.12(16)
C51 C50 C52 109.44(17)
C46 C50 H50 108.0
C51 C50 H50 108.0
C52 C50 H50 108.0
C50 C51 H51A 109.5
C50 C51 H51B 109.5
H51A C51 H51B 109.5
C50 C51 H51C 109.5
H51A C51 H51C 109.5
H51B C51 H51C 109.5
C50 C52 H52A 109.5
C50 C52 H52B 109.5
H52A C52 H52B 109.5
C50 C52 H52C 109.5
H52A C52 H52C 109.5
H52B C52 H52C 109.5

loop_
_geom_bond_atom_site_label_1
_geom_bond_atom_site_label_2
_geom_bond_distance
Ni1 C11 1.8696(18)
Ni1 C6 1.9714(19)
Ni1 C2 2.075(4)
Ni1 C1A 2.096(9)
Ni1 C3 2.111(6)
Ni1 C2A 2.118(10)
Ni1 C4A 2.14(2)
Ni1 C4 2.157(10)
Ni1 C5A 2.195(14)
Ni1 C1 2.202(5)
Ni1 C5 2.217(7)
Ni1 C3A 2.217(15)
C1 C5 1.382(5)
C1 C2 1.417(5)
C1 H1 0.9500
C2 C3 1.401(6)
C2 H2 0.9500
C3 C4 1.405(6)
C3 H3 0.9500
C4 C5 1.418(6)
C4 H4 0.9500
C5 H5 0.9500
C1A C5A 1.386(11)
C1A C2A 1.395(9)
C1A H1A 0.9500
C2A C3A 1.399(9)
C2A H2A 0.9500
C3A C4A 1.385(10)
C3A H3A 0.9500
C4A C5A 1.403(11)
C4A H4A 0.9500
C5A H5A 0.9500
C6 C7 1.474(3)
C6 H6A 0.9900
C6 H6B 0.9900
C7 C9 1.336(3)
C7 C8 1.497(3)
C8 H8A 0.9800
C8 H8B 0.9800
C8 H8C 0.9800
C9 H9A 0.9500
C9 H9B 0.9500
C11 N1 1.371(2)
C11 N2 1.376(2)
N1 C12 1.393(2)
N1 C21 1.445(2)
C21 C22 1.401(2)
C21 C26 1.408(2)
C22 C23 1.396(2)
C22 C27 1.525(2)
C27 C29 1.531(3)
C27 C28 1.535(3)
C27 H27 1.0000
C28 H28A 0.9800
C28 H28B 0.9800
C28 H28C 0.9800
C29 H29A 0.9800
C29 H29B 0.9800
C29 H29C 0.9800
C23 C24 1.385(3)
C23 H23 0.9500
C24 C25 1.385(3)
C24 H24 0.9500
C25 C26 1.394(2)
C25 H25 0.9500
C26 C30 1.520(3)
C30 C32 1.528(3)
C30 C31 1.530(3)
C30 H30 1.0000
C31 H31A 0.9800
C31 H31B 0.9800
C31 H31C 0.9800
C32 H32A 0.9800
C32 H32B 0.9800
C32 H32C 0.9800
C12 C13 1.341(2)
C12 H12 0.9500
C13 N2 1.386(2)
C13 H13 0.9500
N2 C41 1.441(2)
C41 C46 1.398(2)
C41 C42 1.401(2)
C42 C43 1.389(2)
C42 C47 1.520(3)
C47 C48 1.519(3)
C47 C49 1.526(3)
C47 H47 1.0000
C48 H48A 0.9800
C48 H48B 0.9800
C48 H48C 0.9800
C49 H49A 0.9800
C49 H49B 0.9800
C49 H49C 0.9800
C43 C44 1.389(3)
C43 H43 0.9500
C44 C45 1.376(3)
C44 H44 0.9500
C45 C46 1.398(3)
C45 H45 0.9500
C46 C50 1.519(3)
C50 C51 1.530(3)
C50 C52 1.533(3)
C50 H50 1.0000
C51 H51A 0.9800
C51 H51B 0.9800
C51 H51C 0.9800
C52 H52A 0.9800
C52 H52B 0.9800
C52 H52C 0.9800
